data_7124141
loop_
_publ_author_name
'Lama, Prem'
'Hazra, Arpan'
'Barbour, Len'

_publ_section_title
;
 Accordion and layer-sliding motion to produce anomalous thermal expansion
 behaviour in 2D-coordination polymers
;
_journal_name_full 'Chemical Communications'
_journal_paper_doi 10.1039/C9CC06634A
_journal_year 2019
_chemical_formula_sum 'C32 H29 N3 O9 Zn2'
_chemical_formula_weight 730.32
_space_group_crystal_system monoclinic
_space_group_IT_number 11
_space_group_name_Hall '-P 2yb'
_space_group_name_H-M_alt 'P 1 21/m 1'
_symmetry_space_group_name_Hall '-P 2yb'
_symmetry_space_group_name_H-M 'P 1 21/m 1'
_atom_sites_solution_hydrogens geom
_audit_creation_method SHELXL-2016/6
_audit_update_record
;
2019-08-14 deposited with the CCDC.    2019-09-09 downloaded from the CCDC.
;
_cell_angle_alpha 90
_cell_angle_beta 109.674(1)
_cell_angle_gamma 90
_cell_formula_units_Z 2
_cell_length_a 8.4208(4)
_cell_length_b 21.5873(9)
_cell_length_c 9.4367(4)
_cell_measurement_reflns_used 9875
_cell_measurement_temperature 260(2)
_cell_measurement_theta_max 26.08
_cell_measurement_theta_min 2.57
_cell_volume 1615.28(12)
_computing_cell_refinement 'Bruker SAINT'
_computing_data_collection 'Bruker APEX3'
_computing_data_reduction 'Bruker SAINT'
_computing_molecular_graphics 'Bruker SHELXTL'
_computing_publication_material 'Bruker SHELXTL'
_computing_structure_refinement 'SHELXL-2016/6 (Sheldrick, 2016)'
_computing_structure_solution 'SHELXL-2016/6 (Sheldrick, 2016)'
_diffrn_ambient_temperature 260(2)
_diffrn_measured_fraction_theta_full 0.994
_diffrn_measured_fraction_theta_max 0.994
_diffrn_measurement_device_type 'Bruker D8 venture PHOTON II CPAD'
_diffrn_measurement_method '\f \ch and \w scans'
_diffrn_radiation_type MoK\a
_diffrn_radiation_wavelength 0.71073
_diffrn_reflns_av_R_equivalents 0.0278
_diffrn_reflns_av_unetI/netI 0.0148
_diffrn_reflns_Laue_measured_fraction_full 0.994
_diffrn_reflns_Laue_measured_fraction_max 0.994
_diffrn_reflns_limit_h_max 10
_diffrn_reflns_limit_h_min -10
_diffrn_reflns_limit_k_max 25
_diffrn_reflns_limit_k_min -25
_diffrn_reflns_limit_l_max 10
_diffrn_reflns_limit_l_min -11
_diffrn_reflns_number 29105
_diffrn_reflns_point_group_measured_fraction_full 0.994
_diffrn_reflns_point_group_measured_fraction_max 0.994
_diffrn_reflns_theta_full 24.997
_diffrn_reflns_theta_max 24.997
_diffrn_reflns_theta_min 2.479
_exptl_absorpt_coefficient_mu 1.542
_exptl_absorpt_correction_T_max 0.920
_exptl_absorpt_correction_T_min 0.515
_exptl_absorpt_correction_type multi-scan
_exptl_absorpt_process_details SADABS
_exptl_crystal_colour colorless
_exptl_crystal_density_diffrn 1.502
_exptl_crystal_description plate-like
_exptl_crystal_F_000 748
_exptl_crystal_size_max 0.496
_exptl_crystal_size_mid 0.378
_exptl_crystal_size_min 0.055
_refine_diff_density_max 0.736
_refine_diff_density_min -0.661
_refine_diff_density_rms 0.089
_refine_ls_extinction_method none
_refine_ls_goodness_of_fit_ref 1.146
_refine_ls_hydrogen_treatment constr
_refine_ls_matrix_type full
_refine_ls_number_parameters 194
_refine_ls_number_reflns 2908
_refine_ls_number_restraints 0
_refine_ls_restrained_S_all 1.146
_refine_ls_R_factor_all 0.0524
_refine_ls_R_factor_gt 0.0509
_refine_ls_shift/su_max 0.038
_refine_ls_shift/su_mean 0.001
_refine_ls_structure_factor_coef Fsqd
_refine_ls_weighting_details 'w=1/[\s^2^(Fo^2^)+(0.0488P)^2^+4.7589P] where P=(Fo^2^+2Fc^2^)/3'
_refine_ls_weighting_scheme calc
_refine_ls_wR_factor_gt 0.1320
_refine_ls_wR_factor_ref 0.1332
_reflns_Friedel_coverage 0.000
_reflns_number_gt 2782
_reflns_number_total 2908
_reflns_threshold_expression 'I > 2\s(I)'
_cod_data_source_file c9cc06634a3.cif
_cod_data_source_block 2_260K
_cod_database_code 7124141
_shelx_shelxl_version_number 2016/6
_shelx_space_group_comment
;
The symmetry employed for this shelxl refinement is uniquely defined
by the following loop, which should always be used as a source of
symmetry information in preference to the above space-group names.
They are only intended as comments.
;
_shelx_estimated_absorpt_t_min 0.515
_shelx_estimated_absorpt_t_max 0.920

loop_
_space_group_symop_operation_xyz
'x, y, z'
'-x, y+1/2, -z'
'-x, -y, -z'
'x, -y-1/2, z'

loop_
_atom_site_label
_atom_site_type_symbol
_atom_site_fract_x
_atom_site_fract_y
_atom_site_fract_z
_atom_site_U_iso_or_equiv
_atom_site_adp_type
_atom_site_occupancy
_atom_site_site_symmetry_order
_atom_site_calc_flag
_atom_site_refinement_flags_posn
_atom_site_refinement_flags_adp
_atom_site_refinement_flags_occupancy
_atom_site_disorder_assembly
_atom_site_disorder_group
Zn1 Zn 0.13979(5) 0.50131(2) 0.89273(5) 0.03209(18) Uani 1 1 d . . . . .
O1 O 0.1645(4) 0.59001(15) 0.9073(3) 0.0508(8) Uani 1 1 d . . . . .
O2 O 0.1113(5) 0.58590(17) 0.6626(4) 0.0617(10) Uani 1 1 d . . . . .
O3 O 0.2520(4) 0.47434(15) 1.1045(3) 0.0387(7) Uani 1 1 d . . . . .
O4 O 0.0924(3) 0.52601(15) 1.2098(3) 0.0410(7) Uani 1 1 d . . . . .
O5 O 0.045770 0.744089 1.270618 0.340(12) Uiso 0.5 1 d . . P A -1
N1 N 0.2627(4) 0.44570(16) 0.7947(4) 0.0342(7) Uani 1 1 d . . . . .
N2 N -0.149300 0.730559 1.042320 0.224(11) Uiso 0.5 1 d . . P A -1
C1 C 0.1400(5) 0.6157(2) 0.7786(5) 0.0416(10) Uani 1 1 d . . . . .
C2 C 0.1435(6) 0.6851(2) 0.7783(5) 0.0404(10) Uani 1 1 d . . . . .
C3 C 0.1328(7) 0.7179(2) 0.6481(5) 0.0515(12) Uani 1 1 d . . . . .
H3 H 0.125643 0.696489 0.560645 0.062 Uiso 1 1 calc R U . . .
C4 C 0.1559(6) 0.7181(2) 0.9096(5) 0.0466(11) Uani 1 1 d . . . . .
H4 H 0.164149 0.696666 0.997320 0.056 Uiso 1 1 calc R U . . .
C5 C 0.2276(5) 0.49997(18) 1.2147(4) 0.0318(9) Uani 1 1 d . . . . .
C6 C 0.3688(5) 0.49965(18) 1.3628(4) 0.0304(8) Uani 1 1 d . . . . .
C7 C 0.3549(5) 0.5340(2) 1.4834(4) 0.0330(9) Uani 1 1 d . . . . .
H7 H 0.257649 0.556730 1.472304 0.040 Uiso 1 1 calc R U . . .
C8 C 0.5141(5) 0.46577(19) 1.3809(4) 0.0321(9) Uani 1 1 d . . . . .
H8 H 0.523485 0.442679 1.300906 0.039 Uiso 1 1 calc R U . . .
C9 C 0.1873(5) 0.4269(2) 0.6523(4) 0.0395(10) Uani 1 1 d . . . . .
H9 H 0.081575 0.442884 0.598278 0.047 Uiso 1 1 calc R U . . .
C10 C 0.2601(6) 0.3850(2) 0.5830(5) 0.0472(11) Uani 1 1 d . . . . .
H10 H 0.202698 0.372461 0.484745 0.057 Uiso 1 1 calc R U . . .
C11 C 0.4191(6) 0.3614(2) 0.6597(6) 0.0469(11) Uani 1 1 d . . . . .
C12 C 0.4980(6) 0.3823(2) 0.8048(6) 0.0491(11) Uani 1 1 d . . . . .
H12 H 0.606051 0.368558 0.859299 0.059 Uiso 1 1 calc R U . . .
C13 C 0.4174(5) 0.4235(2) 0.8693(5) 0.0412(10) Uani 1 1 d . . . . .
H13 H 0.471937 0.436370 0.967803 0.049 Uiso 1 1 calc R U . . .
C14 C 0.4944(8) 0.3103(2) 0.5953(7) 0.0642(15) Uani 1 1 d . . . . .
H14A H 0.616559 0.312326 0.633886 0.077 Uiso 1 1 calc R U . . .
H14B H 0.456638 0.312916 0.486367 0.077 Uiso 1 1 calc R U . . .
C15 C 0.4313(13) 0.250000 0.6461(11) 0.072(2) Uani 1 2 d S T P . .
H15A H 0.308958 0.250000 0.607571 0.086 Uiso 1 2 calc R U P . .
H15B H 0.466040 0.250000 0.755089 0.086 Uiso 1 2 calc R U P . .
C16 C -0.062221 0.710649 1.190430 0.173(10) Uiso 0.5 1 d . . P A -1
H16 H -0.087206 0.672867 1.225365 0.208 Uiso 0.5 1 calc R U P A -1
C17 C -0.253191 0.692480 0.926100 0.161(9) Uiso 0.5 1 d . . P A -1
H17A H -0.360099 0.686756 0.939897 0.242 Uiso 0.5 1 calc R U P A -1
H17B H -0.199836 0.652979 0.928937 0.242 Uiso 0.5 1 calc R U P A -1
H17C H -0.270199 0.711842 0.830530 0.242 Uiso 0.5 1 calc R U P A -1
C18 C -0.187799 0.793810 1.037830 0.199(13) Uiso 0.5 1 d . . P A -1
H18A H -0.258762 0.801467 1.097053 0.298 Uiso 0.5 1 calc R U P A -1
H18B H -0.245570 0.806087 0.935598 0.298 Uiso 0.5 1 calc R U P A -1
H18C H -0.085453 0.817225 1.077763 0.298 Uiso 0.5 1 calc R U P A -1

loop_
_atom_site_aniso_label
_atom_site_aniso_U_11
_atom_site_aniso_U_22
_atom_site_aniso_U_33
_atom_site_aniso_U_23
_atom_site_aniso_U_13
_atom_site_aniso_U_12
Zn1 0.0276(3) 0.0417(3) 0.0200(3) -0.00412(18) -0.00110(19) 0.00327(19)
O1 0.068(2) 0.0408(17) 0.0329(16) -0.0027(13) 0.0023(15) -0.0023(15)
O2 0.083(3) 0.053(2) 0.0420(19) -0.0100(16) 0.0118(18) 0.0147(19)
O3 0.0375(16) 0.0521(17) 0.0174(13) -0.0035(12) -0.0029(11) 0.0081(13)
O4 0.0248(14) 0.0575(18) 0.0297(14) -0.0084(14) -0.0053(11) 0.0016(13)
N1 0.0311(17) 0.0442(19) 0.0265(16) -0.0015(14) 0.0085(13) 0.0040(15)
C1 0.036(2) 0.047(3) 0.036(2) -0.0050(19) 0.0045(18) 0.0071(19)
C2 0.041(2) 0.048(2) 0.030(2) -0.0016(18) 0.0090(18) 0.0023(19)
C3 0.068(3) 0.055(3) 0.031(2) -0.005(2) 0.017(2) 0.000(2)
C4 0.059(3) 0.046(2) 0.030(2) 0.0008(19) 0.008(2) 0.002(2)
C5 0.029(2) 0.036(2) 0.0225(19) 0.0027(15) -0.0010(16) -0.0018(16)
C6 0.0254(19) 0.043(2) 0.0175(17) 0.0008(15) -0.0002(15) -0.0033(16)
C7 0.0231(19) 0.048(2) 0.0244(18) -0.0012(17) 0.0031(15) 0.0041(17)
C8 0.029(2) 0.044(2) 0.0187(17) -0.0050(16) 0.0027(15) 0.0007(17)
C9 0.036(2) 0.054(3) 0.026(2) -0.0034(18) 0.0069(17) 0.0037(19)
C10 0.054(3) 0.050(3) 0.035(2) -0.008(2) 0.013(2) 0.003(2)
C11 0.056(3) 0.038(2) 0.057(3) -0.001(2) 0.032(2) -0.001(2)
C12 0.035(2) 0.053(3) 0.053(3) -0.001(2) 0.007(2) 0.006(2)
C13 0.033(2) 0.047(2) 0.036(2) -0.0013(19) 0.0018(18) 0.0031(19)
C14 0.076(4) 0.046(3) 0.082(4) -0.005(3) 0.043(3) 0.006(3)
C15 0.098(7) 0.056(5) 0.080(6) 0.000 0.054(5) 0.000

loop_
_atom_type_symbol
_atom_type_description
_atom_type_scat_dispersion_real
_atom_type_scat_dispersion_imag
_atom_type_scat_source
C C 0.0033 0.0016 'International Tables Vol C Tables 4.2.6.8 and 6.1.1.4'
H H 0.0000 0.0000 'International Tables Vol C Tables 4.2.6.8 and 6.1.1.4'
N N 0.0061 0.0033 'International Tables Vol C Tables 4.2.6.8 and 6.1.1.4'
O O 0.0106 0.0060 'International Tables Vol C Tables 4.2.6.8 and 6.1.1.4'
Zn Zn 0.2839 1.4301 'International Tables Vol C Tables 4.2.6.8 and 6.1.1.4'

loop_
_geom_angle_atom_site_label_1
_geom_angle_atom_site_label_2
_geom_angle_atom_site_label_3
_geom_angle
_geom_angle_site_symmetry_1
_geom_angle_site_symmetry_3
O1 Zn1 O4 113.62(14) . 3_567
O1 Zn1 O3 102.49(13) . .
O4 Zn1 O3 117.77(13) 3_567 .
O1 Zn1 N1 124.65(15) . .
O4 Zn1 N1 100.18(13) 3_567 .
O3 Zn1 N1 98.27(13) . .
C1 O1 Zn1 112.5(3) . .
C5 O3 Zn1 123.3(3) . .
C5 O4 Zn1 128.7(3) . 3_567
C9 N1 C13 117.8(4) . .
C9 N1 Zn1 120.0(3) . .
C13 N1 Zn1 122.2(3) . .
C18 N2 C16 111.418(2) . .
C18 N2 C17 117.837(2) . .
C16 N2 C17 124.866(2) . .
O2 C1 O1 122.6(4) . .
O2 C1 C2 121.5(4) . .
O1 C1 C2 115.9(4) . .
C3 C2 C4 119.0(4) . .
C3 C2 C1 120.9(4) . .
C4 C2 C1 120.0(4) . .
C3 C3 C2 120.5(3) 4_575 .
C3 C3 H3 119.8 4_575 .
C2 C3 H3 119.8 . .
C4 C4 C2 120.5(3) 4_575 .
C4 C4 H4 119.8 4_575 .
C2 C4 H4 119.8 . .
O3 C5 O4 124.4(3) . .
O3 C5 C6 118.1(4) . .
O4 C5 C6 117.5(4) . .
C8 C6 C7 119.5(3) . .
C8 C6 C5 120.5(4) . .
C7 C6 C5 120.0(4) . .
C8 C7 C6 119.9(4) 3_668 .
C8 C7 H7 120.1 3_668 .
C6 C7 H7 120.1 . .
C7 C8 C6 120.6(4) 3_668 .
C7 C8 H8 119.7 3_668 .
C6 C8 H8 119.7 . .
N1 C9 C10 122.6(4) . .
N1 C9 H9 118.7 . .
C10 C9 H9 118.7 . .
C9 C10 C11 120.0(4) . .
C9 C10 H10 120.0 . .
C11 C10 H10 120.0 . .
C12 C11 C10 117.1(4) . .
C12 C11 C14 121.0(5) . .
C10 C11 C14 121.6(5) . .
C13 C12 C11 120.3(4) . .
C13 C12 H12 119.9 . .
C11 C12 H12 119.9 . .
N1 C13 C12 122.3(4) . .
N1 C13 H13 118.9 . .
C12 C13 H13 118.9 . .
C11 C14 C15 105.0(5) . .
C11 C14 H14A 110.8 . .
C15 C14 H14A 110.8 . .
C11 C14 H14B 110.8 . .
C15 C14 H14B 110.8 . .
H14A C14 H14B 108.8 . .
C14 C15 C14 115.2(7) . 4_565
C14 C15 H15A 108.5 . .
C14 C15 H15A 108.5 4_565 .
C14 C15 H15B 108.5 . .
C14 C15 H15B 108.5 4_565 .
H15A C15 H15B 107.5 . .
O5 C16 N2 118.032(2) . .
O5 C16 H16 121.0 . .
N2 C16 H16 121.0 . .
N2 C17 H17A 109.5 . .
N2 C17 H17B 109.5 . .
H17A C17 H17B 109.5 . .
N2 C17 H17C 109.5 . .
H17A C17 H17C 109.5 . .
H17B C17 H17C 109.5 . .
N2 C18 H18A 109.5 . .
N2 C18 H18B 109.5 . .
H18A C18 H18B 109.5 . .
N2 C18 H18C 109.5 . .
H18A C18 H18C 109.5 . .
H18B C18 H18C 109.5 . .

loop_
_geom_bond_atom_site_label_1
_geom_bond_atom_site_label_2
_geom_bond_distance
_geom_bond_site_symmetry_2
Zn1 O1 1.926(3) .
Zn1 O4 1.958(3) 3_567
Zn1 O3 1.988(3) .
Zn1 N1 2.003(3) .
O1 C1 1.287(5) .
O2 C1 1.222(5) .
O3 C5 1.255(5) .
O4 C5 1.256(5) .
O5 C16 1.20719(4) .
N1 C9 1.342(5) .
N1 C13 1.343(5) .
N2 C18 1.40071(6) .
N2 C16 1.40919(6) .
N2 C17 1.41346(4) .
C1 C2 1.498(6) .
C2 C3 1.393(6) .
C2 C4 1.402(6) .
C3 C3 1.387(10) 4_575
C3 H3 0.9300 .
C4 C4 1.379(10) 4_575
C4 H4 0.9300 .
C5 C6 1.499(5) .
C6 C8 1.386(6) .
C6 C7 1.396(6) .
C7 C8 1.380(5) 3_668
C7 H7 0.9300 .
C8 H8 0.9300 .
C9 C10 1.376(6) .
C9 H9 0.9300 .
C10 C11 1.387(7) .
C10 H10 0.9300 .
C11 C12 1.382(7) .
C11 C14 1.499(7) .
C12 C13 1.378(7) .
C12 H12 0.9300 .
C13 H13 0.9300 .
C14 C15 1.542(7) .
C14 H14A 0.9700 .
C14 H14B 0.9700 .
C15 H15A 0.9700 .
C15 H15B 0.9700 .
C16 H16 0.9300 .
C17 H17A 0.9600 .
C17 H17B 0.9600 .
C17 H17C 0.9600 .
C18 H18A 0.9600 .
C18 H18B 0.9600 .
C18 H18C 0.9600 .
